data_2216990
loop_
_publ_author_name
'E. Theboral Sugi Kamala'
'S. Nirmala'
'L. Sudha'
'E. Ramesh'
'R. Raghunathan'

_publ_section_title
<i>cis</i>-3-Methyl-1-phenyl-8a,9,10,11,12,12a,12b-hexahydro-1<i>H</i>,3b<i>H</i>-pyrazolo[3,4:2',3']pyrano[4',5',6'-<i>kl</i>]xanthene
_journal_coeditor_code CI2533
_journal_issue 1
_journal_name_full 'Acta Crystallographica Section E'
_journal_page_first o245
_journal_page_last o246
_journal_paper_doi 10.1107/S1600536807065348
_journal_volume 64
_journal_year 2008
_chemical_formula_iupac 'C23 H22 N2 O2'
_chemical_formula_moiety 'C23 H22 N2 O2'
_chemical_formula_sum 'C23 H22 N2 O2'
_chemical_formula_weight 358.43
_chemical_name_common
;
5,11a,15b-cis-3-methyl-1-phenylpyrazolo[3,2-c]-5,11a,12,13,14,15b-
octahydro-1H-pyrano [2,3,4-kl]xanthene
;
_chemical_name_systematic
;
cis-3-Methyl-1-phenyl-8a,9,10,11,12,12a,12b-hexahydro-\
1H,3bH-pyrazolo[3,4:2',3']pyrano[4',5',6'-kl]xanthene
;
_space_group_IT_number 19
_symmetry_cell_setting orthorhombic
_symmetry_space_group_name_Hall 'P 2ac 2ab'
_symmetry_space_group_name_H-M 'P 21 21 21'
_atom_sites_solution_hydrogens geom
_atom_sites_solution_primary direct
_atom_sites_solution_secondary difmap
_audit_creation_method SHELXL-97
_cell_angle_alpha 90.00
_cell_angle_beta 90.00
_cell_angle_gamma 90.00
_cell_formula_units_Z 8
_cell_length_a 9.8050(3)
_cell_length_b 18.8687(6)
_cell_length_c 19.9641(8)
_cell_measurement_reflns_used 23902
_cell_measurement_temperature 293(2)
_cell_measurement_theta_max 27.88
_cell_measurement_theta_min 2.31
_cell_volume 3693.5(2)
_computing_cell_refinement APEX2
_computing_data_collection 'APEX2 (Bruker, 2004)'
_computing_data_reduction 'SAINT (Bruker, 2004)'
_computing_molecular_graphics 'ORTEP-3 (Farrugia, 1997)'
_computing_publication_material 'PLATON (Spek, 2003)'
_computing_structure_refinement 'SHELXL97 (Sheldrick, 1997)'
_computing_structure_solution 'SHELXS97 (Sheldrick, 1997)'
_diffrn_ambient_temperature 293(2)
_diffrn_measured_fraction_theta_full 0.997
_diffrn_measured_fraction_theta_max 0.997
_diffrn_measurement_device_type 'Bruker Kappa APEXII area-detector'
_diffrn_measurement_method '\w and \f scans'
_diffrn_radiation_monochromator graphite
_diffrn_radiation_source 'fine-focus sealed tube'
_diffrn_radiation_type MoK\a
_diffrn_radiation_wavelength 0.71073
_diffrn_reflns_av_R_equivalents 0.0325
_diffrn_reflns_av_sigmaI/netI 0.0302
_diffrn_reflns_limit_h_max 10
_diffrn_reflns_limit_h_min -12
_diffrn_reflns_limit_k_max 24
_diffrn_reflns_limit_k_min -15
_diffrn_reflns_limit_l_max 26
_diffrn_reflns_limit_l_min -24
_diffrn_reflns_number 23902
_diffrn_reflns_theta_full 27.88
_diffrn_reflns_theta_max 27.88
_diffrn_reflns_theta_min 2.31
_diffrn_standards_number 0
_exptl_absorpt_coefficient_mu 0.083
_exptl_absorpt_correction_T_max 0.9836
_exptl_absorpt_correction_T_min 0.9756
_exptl_absorpt_correction_type multi-scan
_exptl_absorpt_process_details '(SADABS: Sheldrick, 1996)'
_exptl_crystal_colour Colourless
_exptl_crystal_density_diffrn 1.289
_exptl_crystal_density_method 'not measured'
_exptl_crystal_description Prism
_exptl_crystal_F_000 1520
_exptl_crystal_size_max 0.30
_exptl_crystal_size_mid 0.20
_exptl_crystal_size_min 0.20
_refine_diff_density_max 0.215
_refine_diff_density_min -0.130
_refine_ls_extinction_coef 0.0022(6)
_refine_ls_extinction_expression Fc^*^=kFc[1+0.001xFc^2^\l^3^/sin(2\q)]^-1/4^
_refine_ls_extinction_method SHELXL
_refine_ls_goodness_of_fit_ref 1.072
_refine_ls_hydrogen_treatment constr
_refine_ls_matrix_type full
_refine_ls_number_parameters 509
_refine_ls_number_reflns 4888
_refine_ls_number_restraints 45
_refine_ls_restrained_S_all 1.092
_refine_ls_R_factor_all 0.0687
_refine_ls_R_factor_gt 0.0400
_refine_ls_shift/su_max 0.001
_refine_ls_shift/su_mean <0.001
_refine_ls_structure_factor_coef Fsqd
_refine_ls_weighting_details 'calc w=1/[\s^2^(Fo^2^)+(0.0528P)^2^+0.0802P] where P=(Fo^2^+2Fc^2^)/3'
_refine_ls_weighting_scheme calc
_refine_ls_wR_factor_gt 0.0922
_refine_ls_wR_factor_ref 0.1038
_reflns_number_gt 3380
_reflns_number_total 4888
_reflns_threshold_expression I>2\s(I)
_cod_data_source_file ci2533.cif
_cod_data_source_block I
_cod_depositor_comments
;
The following automatic conversions were performed:
'_symmetry_cell_setting' value 'Orthorhombic' changed to 'orthorhombic'
according to '/home/saulius/struct/CIF-dictionaries/cif_core.dic'
dictionary named 'cif_core.dic' version 2.4.1 from 2010-06-29.

Automatic conversion script
Id: cif_fix_enum 1527 2010-12-29 10:47:43Z saulius 

The following automatic conversions were performed:

'_symmetry_cell_setting' value 'Orthorhombic' changed to
'orthorhombic' according to
/home/saulius/struct/CIF-dictionaries/cif_core.dic dictionary named
'cif_core.dic' version 2.4.1 from 2010-06-29.

Automatic conversion script
Id: cif_fix_values 1715 2011-07-08 13:25:40Z adriana 
;
_cod_database_code 2216990
_cod_database_fobs_code 2216990

loop_
_symmetry_equiv_pos_as_xyz
'x, y, z'
'-x+1/2, -y, z+1/2'
'x+1/2, -y+1/2, -z'
'-x, y+1/2, -z+1/2'

loop_
_atom_site_type_symbol
_atom_site_label
_atom_site_fract_x
_atom_site_fract_y
_atom_site_fract_z
_atom_site_U_iso_or_equiv
_atom_site_adp_type
_atom_site_calc_flag
_atom_site_refinement_flags
_atom_site_occupancy
_atom_site_disorder_assembly
_atom_site_disorder_group
O O1B 0.2168(2) 0.56539(9) 0.28390(10) 0.0684(5) Uani d . 1 A .
O O2B 0.21954(17) 0.40373(8) 0.19723(8) 0.0555(4) Uani d . 1 . .
N N1B 0.4657(2) 0.35148(10) 0.31589(9) 0.0533(5) Uani d . 1 . .
N N2B 0.41590(19) 0.35816(9) 0.25145(9) 0.0480(5) Uani d . 1 . .
C C1B 0.3689(3) 0.37822(13) 0.35474(12) 0.0542(6) Uani d . 1 . .
C C2B 0.2560(2) 0.40253(11) 0.31781(11) 0.0471(5) Uani d . 1 . .
C C3B 0.1250(2) 0.43982(12) 0.33602(12) 0.0534(6) Uani d . 1 . .
H H3B 0.0646 0.4065 0.3593 0.064 Uiso calc R 1 . .
C C4B 0.1569(3) 0.50154(13) 0.38226(13) 0.0583(6) Uani d . 1 . .
C C5B 0.1444(3) 0.49972(16) 0.45098(15) 0.0781(8) Uani d . 1 . .
H H5B 0.1034 0.4609 0.4714 0.094 Uiso calc R 1 . .
C C6B 0.1917(4) 0.5545(2) 0.48974(17) 0.0965(11) Uani d . 1 . .
H H6B 0.1834 0.5527 0.5361 0.116 Uiso calc R 1 . .
C C7B 0.2516(4) 0.61211(19) 0.45937(19) 0.0970(11) Uani d . 1 . .
H H7B 0.2871 0.6483 0.4857 0.116 Uiso calc R 1 . .
C C8B 0.2599(3) 0.61702(15) 0.39076(17) 0.0813(9) Uani d . 1 . .
H H8B 0.2971 0.6570 0.3705 0.098 Uiso calc R 1 . .
C C9B 0.2119(3) 0.56159(13) 0.35275(14) 0.0607(7) Uani d . 1 . .
C C10B 0.0893(3) 0.54334(13) 0.25511(14) 0.0733(8) Uani d D 1 . .
H H10B 0.0151 0.5752 0.2682 0.088 Uiso calc PR 0.570(9) A 1
H H10C 0.0256 0.5680 0.2832 0.088 Uiso d PR 0.430(9) A 2
C C11B 0.1326(7) 0.5556(3) 0.1798(2) 0.0705(19) Uani d PDU 0.570(9) A 1
H H11C 0.1418 0.6059 0.1707 0.085 Uiso calc PR 0.570(9) A 1
H H11D 0.2192 0.5328 0.1708 0.085 Uiso calc PR 0.570(9) A 1
C C12B 0.0211(8) 0.5237(3) 0.1361(5) 0.089(3) Uani d PDU 0.570(9) A 1
H H12C 0.0405 0.5333 0.0893 0.107 Uiso calc PR 0.570(9) A 1
H H12D -0.0660 0.5452 0.1471 0.107 Uiso calc PR 0.570(9) A 1
C C11C 0.0371(8) 0.5653(3) 0.1871(3) 0.065(2) Uani d PDU 0.430(9) A 2
H H11E 0.0699 0.6126 0.1769 0.078 Uiso calc PR 0.430(9) A 2
H H11F -0.0618 0.5670 0.1882 0.078 Uiso calc PR 0.430(9) A 2
C C12C 0.0823(9) 0.5147(3) 0.1316(5) 0.067(3) Uani d PDU 0.430(9) A 2
H H12E 0.1808 0.5099 0.1313 0.081 Uiso calc PR 0.430(9) A 2
H H12F 0.0530 0.5320 0.0882 0.081 Uiso calc PR 0.430(9) A 2
C C13B 0.0140(3) 0.44301(14) 0.14769(14) 0.0724(8) Uani d D 1 . .
H H13C -0.0811 0.4288 0.1465 0.087 Uiso calc PR 0.570(9) A 1
H H13D 0.0595 0.4197 0.1106 0.087 Uiso calc PR 0.570(9) A 1
H H13E 0.0289 0.4093 0.1124 0.087 Uiso d PR 0.430(9) A 2
H H13F -0.0824 0.4508 0.1523 0.087 Uiso d PR 0.430(9) A 2
C C14B 0.0757(2) 0.41616(13) 0.21218(13) 0.0554(6) Uani d . 1 A .
H H14B 0.0334 0.3705 0.2230 0.066 Uiso calc R 1 . .
C C15B 0.0541(2) 0.46588(12) 0.27109(13) 0.0563(6) Uani d . 1 A .
H H15B -0.0440 0.4651 0.2805 0.068 Uiso calc R 1 . .
C C16B 0.2901(2) 0.38925(10) 0.25352(11) 0.0457(5) Uani d . 1 . .
C C17B 0.5004(2) 0.33943(11) 0.19663(11) 0.0459(5) Uani d . 1 . .
C C18B 0.4515(3) 0.33534(14) 0.13270(12) 0.0627(7) Uani d . 1 . .
H H18B 0.3596 0.3438 0.1244 0.075 Uiso calc R 1 . .
C C19B 0.5377(3) 0.31875(16) 0.08037(13) 0.0770(8) Uani d . 1 . .
H H19B 0.5039 0.3168 0.0369 0.092 Uiso calc R 1 . .
C C20B 0.6727(3) 0.30509(14) 0.09214(15) 0.0738(8) Uani d . 1 . .
H H20B 0.7309 0.2942 0.0568 0.089 Uiso calc R 1 . .
C C21B 0.7212(3) 0.30753(14) 0.15646(15) 0.0718(8) Uani d . 1 . .
H H21B 0.8125 0.2973 0.1648 0.086 Uiso calc R 1 . .
C C22B 0.6363(3) 0.32496(13) 0.20884(13) 0.0610(7) Uani d . 1 . .
H H22B 0.6702 0.3270 0.2523 0.073 Uiso calc R 1 . .
C C23B 0.3934(3) 0.37998(18) 0.42916(12) 0.0795(8) Uani d . 1 . .
H H23D 0.4675 0.3488 0.4402 0.119 Uiso calc R 1 . .
H H23E 0.3125 0.3648 0.4521 0.119 Uiso calc R 1 . .
H H23F 0.4158 0.4274 0.4426 0.119 Uiso calc R 1 . .
O O1A 0.28163(18) 0.01702(8) 0.22341(8) 0.0553(4) Uani d . 1 . .
O O2A 0.30478(17) 0.17572(9) 0.32648(8) 0.0565(4) Uani d . 1 . .
N N1A 0.0423(2) 0.23226(10) 0.21904(10) 0.0538(5) Uani d . 1 . .
N N2A 0.1013(2) 0.22336(9) 0.28119(9) 0.0482(5) Uani d . 1 . .
C C1A 0.1325(3) 0.20775(12) 0.17563(12) 0.0516(6) Uani d . 1 . .
C C2A 0.2510(2) 0.18142(11) 0.20765(11) 0.0465(5) Uani d . 1 . .
C C3A 0.3792(2) 0.14560(11) 0.18298(11) 0.0483(5) Uani d . 1 . .
H H3A 0.4390 0.1812 0.1626 0.058 Uiso calc R 1 . .
C C4A 0.3474(2) 0.08915(13) 0.13172(11) 0.0503(6) Uani d . 1 . .
C C5A 0.3621(3) 0.09738(16) 0.06323(13) 0.0712(8) Uani d . 1 . .
H H5A 0.4006 0.1387 0.0463 0.085 Uiso calc R 1 . .
C C6A 0.3202(4) 0.04481(19) 0.01978(14) 0.0855(10) Uani d . 1 . .
H H6A 0.3292 0.0511 -0.0262 0.103 Uiso calc R 1 . .
C C7A 0.2650(3) -0.0169(2) 0.04454(16) 0.0849(9) Uani d . 1 . .
H H7A 0.2357 -0.0519 0.0151 0.102 Uiso calc R 1 . .
C C8A 0.2529(3) -0.02709(15) 0.11252(14) 0.0709(8) Uani d . 1 . .
H H8A 0.2174 -0.0692 0.1293 0.085 Uiso calc R 1 . .
C C9A 0.2943(2) 0.02610(12) 0.15548(12) 0.0527(6) Uani d . 1 . .
C C10A 0.4048(3) 0.03596(12) 0.25862(12) 0.0547(6) Uani d . 1 . .
H H10A 0.4775 0.0037 0.2443 0.066 Uiso calc R 1 . .
C C11A 0.3751(3) 0.02188(15) 0.33230(14) 0.0735(8) Uani d . 1 . .
H H11A 0.2901 0.0446 0.3447 0.088 Uiso calc R 1 . .
H H11B 0.3651 -0.0287 0.3395 0.088 Uiso calc R 1 . .
C C12A 0.4873(4) 0.04944(17) 0.37496(15) 0.0902(10) Uani d U 1 . .
H H12A 0.5702 0.0237 0.3645 0.108 Uiso calc R 1 . .
H H12B 0.4652 0.0403 0.4215 0.108 Uiso calc R 1 . .
C C13A 0.5138(3) 0.12822(15) 0.36626(14) 0.0749(8) Uani d . 1 . .
H H13A 0.4824 0.1528 0.4060 0.090 Uiso calc R 1 . .
H H13B 0.6114 0.1357 0.3628 0.090 Uiso calc R 1 . .
C C14A 0.4457(2) 0.16051(13) 0.30581(12) 0.0560(6) Uani d . 1 . .
H H14A 0.4912 0.2054 0.2952 0.067 Uiso calc R 1 . .
C C15A 0.4520(2) 0.11287(11) 0.24473(11) 0.0494(5) Uani d . 1 . .
H H15A 0.5486 0.1096 0.2326 0.059 Uiso calc R 1 . .
C C16A 0.2256(2) 0.19265(10) 0.27361(11) 0.0450(5) Uani d . 1 . .
C C17A 0.0289(3) 0.24384(11) 0.33924(12) 0.0497(6) Uani d . 1 . .
C C18A 0.0930(3) 0.25198(13) 0.40004(13) 0.0641(7) Uani d . 1 . .
H H18A 0.1859 0.2431 0.4038 0.077 Uiso calc R 1 . .
C C19A 0.0194(4) 0.27338(16) 0.45541(14) 0.0792(9) Uani d . 1 . .
H H19A 0.0632 0.2791 0.4964 0.095 Uiso calc R 1 . .
C C20A -0.1176(4) 0.28617(15) 0.45039(16) 0.0804(9) Uani d . 1 . .
H H20A -0.1670 0.3001 0.4879 0.096 Uiso calc R 1 . .
C C21A -0.1819(3) 0.27838(14) 0.38969(17) 0.0764(9) Uani d . 1 . .
H H21A -0.2748 0.2876 0.3861 0.092 Uiso calc R 1 . .
C C22A -0.1094(3) 0.25704(13) 0.33428(14) 0.0611(7) Uani d . 1 . .
H H22A -0.1535 0.2515 0.2934 0.073 Uiso calc R 1 . .
C C23A 0.0994(3) 0.21042(17) 0.10262(12) 0.0774(9) Uani d . 1 . .
H H23A 0.0138 0.2342 0.0963 0.116 Uiso calc R 1 . .
H H23B 0.0932 0.1631 0.0853 0.116 Uiso calc R 1 . .
H H23C 0.1698 0.2357 0.0793 0.116 Uiso calc R 1 . .

loop_
_atom_site_aniso_label
_atom_site_aniso_U_11
_atom_site_aniso_U_22
_atom_site_aniso_U_33
_atom_site_aniso_U_12
_atom_site_aniso_U_13
_atom_site_aniso_U_23
O1B 0.0666(12) 0.0546(9) 0.0839(13) -0.0046(9) 0.0256(11) -0.0007(9)
O2B 0.0525(10) 0.0615(9) 0.0525(9) 0.0149(8) -0.0014(8) -0.0001(7)
N1B 0.0537(12) 0.0601(11) 0.0463(11) 0.0070(9) -0.0029(10) -0.0003(9)
N2B 0.0503(12) 0.0464(10) 0.0473(11) 0.0080(9) 0.0001(9) -0.0012(8)
C1B 0.0592(15) 0.0552(13) 0.0481(14) -0.0004(12) 0.0019(12) -0.0003(11)
C2B 0.0471(14) 0.0432(11) 0.0509(13) -0.0030(10) 0.0050(11) 0.0010(10)
C3B 0.0459(13) 0.0532(13) 0.0610(14) -0.0048(11) 0.0149(12) 0.0038(11)
C4B 0.0504(14) 0.0564(15) 0.0679(17) -0.0002(12) 0.0163(13) -0.0088(12)
C5B 0.087(2) 0.0772(18) 0.0697(19) -0.0013(16) 0.0265(17) -0.0091(16)
C6B 0.108(3) 0.102(2) 0.080(2) 0.002(2) 0.019(2) -0.025(2)
C7B 0.089(2) 0.093(2) 0.109(3) -0.010(2) 0.012(2) -0.049(2)
C8B 0.071(2) 0.0642(17) 0.109(2) -0.0098(15) 0.0253(19) -0.0212(17)
C9B 0.0499(14) 0.0567(14) 0.0756(18) -0.0002(12) 0.0187(14) -0.0097(13)
C10B 0.082(2) 0.0527(15) 0.085(2) 0.0182(14) -0.0041(17) -0.0037(14)
C11B 0.067(4) 0.062(3) 0.083(4) 0.002(3) 0.008(3) 0.021(3)
C12B 0.072(5) 0.089(5) 0.107(5) 0.003(4) -0.015(5) 0.017(4)
C11C 0.047(4) 0.055(3) 0.093(5) 0.007(3) 0.002(4) 0.018(3)
C12C 0.061(5) 0.069(5) 0.072(5) 0.014(4) -0.007(5) 0.020(4)
C13B 0.0637(17) 0.0737(18) 0.080(2) -0.0011(15) -0.0177(15) 0.0078(15)
C14B 0.0432(13) 0.0523(13) 0.0705(17) -0.0051(10) -0.0026(12) 0.0044(12)
C15B 0.0380(12) 0.0578(14) 0.0731(17) 0.0017(11) 0.0099(12) 0.0056(12)
C16B 0.0482(13) 0.0374(11) 0.0514(13) 0.0022(10) 0.0002(11) 0.0015(9)
C17B 0.0511(13) 0.0372(11) 0.0494(13) 0.0050(10) 0.0025(11) 0.0008(9)
C18B 0.0585(15) 0.0715(16) 0.0581(16) 0.0131(13) 0.0027(13) 0.0001(13)
C19B 0.091(2) 0.089(2) 0.0509(16) 0.0254(18) 0.0092(16) 0.0040(14)
C20B 0.079(2) 0.0733(18) 0.0685(19) 0.0241(15) 0.0251(16) 0.0064(14)
C21B 0.0570(16) 0.0726(17) 0.086(2) 0.0153(14) 0.0144(16) 0.0011(15)
C22B 0.0579(16) 0.0606(15) 0.0646(16) 0.0160(12) 0.0001(14) -0.0028(13)
C23B 0.080(2) 0.107(2) 0.0514(16) 0.0110(18) -0.0035(15) -0.0047(15)
O1A 0.0589(10) 0.0563(9) 0.0506(10) -0.0068(8) 0.0046(8) -0.0045(8)
O2A 0.0574(10) 0.0623(10) 0.0498(9) 0.0163(8) -0.0063(8) -0.0070(8)
N1A 0.0515(12) 0.0575(11) 0.0525(12) 0.0107(10) -0.0041(10) -0.0020(9)
N2A 0.0512(12) 0.0481(10) 0.0455(11) 0.0102(9) 0.0010(9) -0.0041(8)
C1A 0.0543(14) 0.0516(13) 0.0489(14) 0.0070(11) -0.0012(12) -0.0019(10)
C2A 0.0498(14) 0.0427(11) 0.0471(13) 0.0021(10) 0.0020(11) -0.0013(10)
C3A 0.0431(12) 0.0498(12) 0.0519(14) -0.0024(10) 0.0066(11) 0.0029(10)
C4A 0.0449(13) 0.0595(14) 0.0466(13) 0.0081(11) 0.0067(11) -0.0046(11)
C5A 0.0761(19) 0.0848(19) 0.0526(16) 0.0123(16) 0.0129(14) 0.0012(14)
C6A 0.098(3) 0.113(3) 0.0460(16) 0.023(2) 0.0048(16) -0.0185(17)
C7A 0.087(2) 0.100(2) 0.068(2) 0.006(2) -0.0067(17) -0.0346(18)
C8A 0.0676(18) 0.0724(17) 0.0726(19) -0.0074(15) 0.0026(15) -0.0216(14)
C9A 0.0460(13) 0.0586(14) 0.0534(15) 0.0039(11) 0.0037(11) -0.0090(11)
C10A 0.0561(15) 0.0495(13) 0.0585(15) 0.0101(11) -0.0027(12) -0.0047(11)
C11A 0.087(2) 0.0682(17) 0.0660(17) 0.0043(16) -0.0094(17) 0.0080(14)
C12A 0.103(3) 0.096(2) 0.0715(19) 0.005(2) -0.0242(19) 0.0100(16)
C13A 0.0642(17) 0.087(2) 0.0734(19) 0.0123(16) -0.0257(15) -0.0178(15)
C14A 0.0447(13) 0.0585(14) 0.0649(15) -0.0008(11) -0.0057(12) -0.0108(12)
C15A 0.0347(11) 0.0558(13) 0.0578(14) 0.0031(10) 0.0030(11) -0.0051(11)
C16A 0.0494(13) 0.0389(11) 0.0466(13) 0.0044(10) -0.0019(11) -0.0016(9)
C17A 0.0597(15) 0.0380(11) 0.0515(14) 0.0066(10) 0.0106(12) 0.0030(10)
C18A 0.0673(17) 0.0716(17) 0.0533(16) 0.0125(14) 0.0060(14) -0.0058(12)
C19A 0.094(2) 0.090(2) 0.0536(17) 0.0166(18) 0.0119(16) -0.0093(14)
C20A 0.095(2) 0.0783(19) 0.068(2) 0.0177(17) 0.0329(19) 0.0012(15)
C21A 0.0666(19) 0.0690(18) 0.094(2) 0.0146(15) 0.0250(17) 0.0024(16)
C22A 0.0561(16) 0.0602(15) 0.0670(17) 0.0102(12) 0.0050(14) -0.0011(12)
C23A 0.076(2) 0.106(2) 0.0496(16) 0.0238(17) -0.0069(14) 0.0007(15)

loop_
_atom_type_symbol
_atom_type_description
_atom_type_scat_dispersion_real
_atom_type_scat_dispersion_imag
_atom_type_scat_source
C C 0.0033 0.0000 'International Tables Vol C Tables 4.2.6.8 and 6.1.1.4'
H H 0.0000 0.0000 'International Tables Vol C Tables 4.2.6.8 and 6.1.1.4'
N N 0.0061 0.0000 'International Tables Vol C Tables 4.2.6.8 and 6.1.1.4'
O O 0.0106 0.0000 'International Tables Vol C Tables 4.2.6.8 and 6.1.1.4'

loop_
_geom_angle_atom_site_label_1
_geom_angle_atom_site_label_2
_geom_angle_atom_site_label_3
_geom_angle
C9B O1B C10B 110.7(2)
C16B O2B C14B 110.97(18)
C1B N1B N2B 104.91(18)
C16B N2B N1B 109.26(18)
C16B N2B C17B 131.16(19)
N1B N2B C17B 119.31(18)
N1B C1B C2B 112.4(2)
N1B C1B C23B 118.2(2)
C2B C1B C23B 129.5(2)
C16B C2B C1B 104.0(2)
C16B C2B C3B 121.8(2)
C1B C2B C3B 134.1(2)
C2B C3B C4B 109.2(2)
C2B C3B C15B 109.15(19)
C4B C3B C15B 110.9(2)
C2B C3B H3B 109.2
C4B C3B H3B 109.2
C15B C3B H3B 109.2
C5B C4B C9B 118.6(3)
C5B C4B C3B 124.6(2)
C9B C4B C3B 116.7(2)
C6B C5B C4B 120.9(3)
C6B C5B H5B 119.6
C4B C5B H5B 119.6
C5B C6B C7B 119.4(3)
C5B C6B H6B 120.3
C7B C6B H6B 120.3
C8B C7B C6B 121.1(3)
C8B C7B H7B 119.4
C6B C7B H7B 119.4
C9B C8B C7B 118.6(3)
C9B C8B H8B 120.7
C7B C8B H8B 120.7
C8B C9B O1B 120.0(3)
C8B C9B C4B 121.3(3)
O1B C9B C4B 118.7(2)
O1B C10B C11C 125.1(4)
O1B C10B C15B 112.8(2)
C11C C10B C15B 111.8(3)
O1B C10B C11B 96.0(3)
C15B C10B C11B 113.5(3)
O1B C10B H10B 111.2
C15B C10B H10B 111.2
C11B C10B H10B 111.2
O1B C10B H10C 101.1
C15B C10B H10C 101.2
C11B C10B H10C 131.3
C12B C11B C10B 107.2(6)
C12B C11B H11C 110.3
C10B C11B H11C 110.3
C12B C11B H11D 110.3
C10B C11B H11D 110.3
H11C C11B H11D 108.5
C11B C12B C13B 109.7(5)
C11B C12B H12C 109.7
C13B C12B H12C 109.7
C11B C12B H12D 109.7
C13B C12B H12D 109.7
H12C C12B H12D 108.2
C10B C11C C12C 112.5(6)
C10B C11C H11E 109.1
C12C C11C H11E 109.1
C10B C11C H11F 109.1
C12C C11C H11F 109.1
H11E C11C H11F 107.8
C11C C12C C13B 105.7(5)
C11C C12C H12E 110.6
C13B C12C H12E 110.6
C11C C12C H12F 110.6
C13B C12C H12F 110.6
H12E C12C H12F 108.7
C14B C13B C12B 116.2(4)
C14B C13B C12C 107.3(4)
C14B C13B H13C 108.2
C12B C13B H13C 108.2
C12C C13B H13C 130.9
C14B C13B H13D 108.2
C12B C13B H13D 108.2
H13C C13B H13D 107.4
C14B C13B H13E 109.9
C12B C13B H13E 122.5
C12C C13B H13E 111.2
H13C C13B H13E 86.9
C14B C13B H13F 111.4
C12B C13B H13F 84.8
C12C C13B H13F 108.3
H13D C13B H13F 126.5
H13E C13B H13F 108.7
O2B C14B C13B 105.5(2)
O2B C14B C15B 113.08(19)
C13B C14B C15B 113.4(2)
O2B C14B H14B 108.2
C13B C14B H14B 108.2
C15B C14B H14B 108.2
C14B C15B C10B 113.3(2)
C14B C15B C3B 112.87(19)
C10B C15B C3B 112.0(2)
C14B C15B H15B 106.0
C10B C15B H15B 106.0
C3B C15B H15B 106.0
O2B C16B C2B 128.9(2)
O2B C16B N2B 121.7(2)
C2B C16B N2B 109.4(2)
C18B C17B C22B 119.5(2)
C18B C17B N2B 122.0(2)
C22B C17B N2B 118.5(2)
C17B C18B C19B 120.3(3)
C17B C18B H18B 119.8
C19B C18B H18B 119.8
C20B C19B C18B 120.3(3)
C20B C19B H19B 119.8
C18B C19B H19B 119.8
C19B C20B C21B 119.4(3)
C19B C20B H20B 120.3
C21B C20B H20B 120.3
C20B C21B C22B 120.6(3)
C20B C21B H21B 119.7
C22B C21B H21B 119.7
C21B C22B C17B 119.8(3)
C21B C22B H22B 120.1
C17B C22B H22B 120.1
C1B C23B H23D 109.5
C1B C23B H23E 109.5
H23D C23B H23E 109.5
C1B C23B H23F 109.5
H23D C23B H23F 109.5
H23E C23B H23F 109.5
C9A O1A C10A 112.02(19)
C16A O2A C14A 111.58(18)
C1A N1A N2A 105.45(19)
C16A N2A N1A 109.16(18)
C16A N2A C17A 131.2(2)
N1A N2A C17A 119.59(18)
N1A C1A C2A 112.1(2)
N1A C1A C23A 118.8(2)
C2A C1A C23A 129.1(2)
C16A C2A C1A 103.5(2)
C16A C2A C3A 122.7(2)
C1A C2A C3A 133.9(2)
C4A C3A C2A 111.42(18)
C4A C3A C15A 110.65(18)
C2A C3A C15A 107.56(17)
C4A C3A H3A 109.1
C2A C3A H3A 109.1
C15A C3A H3A 109.1
C9A C4A C5A 118.4(2)
C9A C4A C3A 116.9(2)
C5A C4A C3A 124.7(2)
C6A C5A C4A 120.6(3)
C6A C5A H5A 119.7
C4A C5A H5A 119.7
C7A C6A C5A 120.0(3)
C7A C6A H6A 120.0
C5A C6A H6A 120.0
C6A C7A C8A 120.5(3)
C6A C7A H7A 119.8
C8A C7A H7A 119.8
C7A C8A C9A 119.0(3)
C7A C8A H8A 120.5
C9A C8A H8A 120.5
O1A C9A C8A 119.8(2)
O1A C9A C4A 118.7(2)
C8A C9A C4A 121.5(2)
O1A C10A C11A 105.5(2)
O1A C10A C15A 113.26(19)
C11A C10A C15A 113.2(2)
O1A C10A H10A 108.2
C11A C10A H10A 108.2
C15A C10A H10A 108.2
C12A C11A C10A 110.6(3)
C12A C11A H11A 109.5
C10A C11A H11A 109.5
C12A C11A H11B 109.5
C10A C11A H11B 109.5
H11A C11A H11B 108.1
C11A C12A C13A 113.8(2)
C11A C12A H12A 108.8
C13A C12A H12A 108.8
C11A C12A H12B 108.8
C13A C12A H12B 108.8
H12A C12A H12B 107.7
C14A C13A C12A 114.3(2)
C14A C13A H13A 108.7
C12A C13A H13A 108.7
C14A C13A H13B 108.7
C12A C13A H13B 108.7
H13A C13A H13B 107.6
O2A C14A C13A 105.7(2)
O2A C14A C15A 112.32(18)
C13A C14A C15A 112.7(2)
O2A C14A H14A 108.7
C13A C14A H14A 108.7
C15A C14A H14A 108.7
C14A C15A C10A 113.5(2)
C14A C15A C3A 112.59(18)
C10A C15A C3A 112.20(19)
C14A C15A H15A 105.9
C10A C15A H15A 105.9
C3A C15A H15A 105.9
O2A C16A C2A 128.1(2)
O2A C16A N2A 122.1(2)
C2A C16A N2A 109.9(2)
C18A C17A C22A 119.4(2)
C18A C17A N2A 121.7(2)
C22A C17A N2A 118.9(2)
C17A C18A C19A 120.0(3)
C17A C18A H18A 120.0
C19A C18A H18A 120.0
C20A C19A C18A 120.4(3)
C20A C19A H19A 119.8
C18A C19A H19A 119.8
C19A C20A C21A 119.7(3)
C19A C20A H20A 120.1
C21A C20A H20A 120.1
C20A C21A C22A 120.3(3)
C20A C21A H21A 119.9
C22A C21A H21A 119.9
C21A C22A C17A 120.1(3)
C21A C22A H22A 119.9
C17A C22A H22A 119.9
C1A C23A H23A 109.5
C1A C23A H23B 109.5
H23A C23A H23B 109.5
C1A C23A H23C 109.5
H23A C23A H23C 109.5
H23B C23A H23C 109.5

loop_
_geom_bond_atom_site_label_1
_geom_bond_atom_site_label_2
_geom_bond_distance
O1B C9B 1.377(3)
O1B C10B 1.438(3)
O2B C16B 1.348(3)
O2B C14B 1.461(3)
N1B C1B 1.325(3)
N1B N2B 1.382(3)
N2B C16B 1.366(3)
N2B C17B 1.418(3)
C1B C2B 1.407(3)
C1B C23B 1.505(3)
C2B C16B 1.350(3)
C2B C3B 1.509(3)
C3B C4B 1.519(3)
C3B C15B 1.551(3)
C3B H3B 0.98
C4B C5B 1.378(4)
C4B C9B 1.387(3)
C5B C6B 1.372(4)
C5B H5B 0.93
C6B C7B 1.376(5)
C6B H6B 0.93
C7B C8B 1.375(4)
C7B H7B 0.93
C8B C9B 1.375(4)
C8B H8B 0.93
C10B C11C 1.510(5)
C10B C15B 1.535(3)
C10B C11B 1.579(5)
C10B H10B 0.98
C10B H10C 0.96
C11B C12B 1.522(6)
C11B H11C 0.97
C11B H11D 0.97
C12B C13B 1.542(6)
C12B H12C 0.97
C12B H12D 0.97
C11C C12C 1.528(7)
C11C H11E 0.97
C11C H11F 0.97
C12C C13B 1.543(6)
C12C H12E 0.97
C12C H12F 0.97
C13B C14B 1.510(3)
C13B H13C 0.97
C13B H13D 0.97
C13B H13E 0.96
C13B H13F 0.96
C14B C15B 1.519(3)
C14B H14B 0.98
C15B H15B 0.98
C17B C18B 1.366(3)
C17B C22B 1.381(3)
C18B C19B 1.380(4)
C18B H18B 0.93
C19B C20B 1.369(4)
C19B H19B 0.93
C20B C21B 1.370(4)
C20B H20B 0.93
C21B C22B 1.377(4)
C21B H21B 0.93
C22B H22B 0.93
C23B H23D 0.96
C23B H23E 0.96
C23B H23F 0.96
O1A C9A 1.373(3)
O1A C10A 1.443(3)
O2A C16A 1.349(3)
O2A C14A 1.470(3)
N1A C1A 1.322(3)
N1A N2A 1.379(3)
N2A C16A 1.358(3)
N2A C17A 1.413(3)
C1A C2A 1.416(3)
C1A C23A 1.494(3)
C2A C16A 1.357(3)
C2A C3A 1.510(3)
C3A C4A 1.510(3)
C3A C15A 1.553(3)
C3A H3A 0.98
C4A C9A 1.383(3)
C4A C5A 1.384(3)
C5A C6A 1.380(4)
C5A H5A 0.93
C6A C7A 1.375(4)
C6A H6A 0.93
C7A C8A 1.376(4)
C7A H7A 0.93
C8A C9A 1.381(3)
C8A H8A 0.93
C10A C11A 1.523(4)
C10A C15A 1.548(3)
C10A H10A 0.98
C11A C12A 1.485(4)
C11A H11A 0.97
C11A H11B 0.97
C12A C13A 1.519(4)
C12A H12A 0.97
C12A H12B 0.97
C13A C14A 1.508(4)
C13A H13A 0.97
C13A H13B 0.97
C14A C15A 1.516(3)
C14A H14A 0.98
C15A H15A 0.98
C17A C18A 1.375(4)
C17A C22A 1.382(4)
C18A C19A 1.380(4)
C18A H18A 0.93
C19A C20A 1.369(5)
C19A H19A 0.93
C20A C21A 1.374(4)
C20A H20A 0.93
C21A C22A 1.375(4)
C21A H21A 0.93
C22A H22A 0.93
C23A H23A 0.96
C23A H23B 0.96
C23A H23C 0.96

loop_
_geom_hbond_atom_site_label_D
_geom_hbond_atom_site_label_H
_geom_hbond_atom_site_label_A
_geom_hbond_site_symmetry_A
_geom_hbond_distance_DH
_geom_hbond_distance_HA
_geom_hbond_distance_DA
_geom_hbond_angle_DHA
_geom_hbond_publ_flag
C15A H15A O1B 4_645 0.98 2.47 3.417(3) 163 yes
C15B H15B O1A 4_555 0.98 2.53 3.432(3) 153 yes
C18A H18A O2A . 0.93 2.31 2.922(3) 123 yes
C18B H18B O2B . 0.93 2.30 2.915(3) 123 yes
C14B H14B N1A . 0.98 2.61 3.488(3) 149 yes

loop_
_geom_torsion_atom_site_label_1
_geom_torsion_atom_site_label_2
_geom_torsion_atom_site_label_3
_geom_torsion_atom_site_label_4
_geom_torsion
C1B N1B N2B C16B 0.3(2)
C1B N1B N2B C17B 174.95(19)
N2B N1B C1B C2B 0.0(3)
N2B N1B C1B C23B -178.9(2)
N1B C1B C2B C16B -0.3(3)
C23B C1B C2B C16B 178.5(3)
N1B C1B C2B C3B -176.4(2)
C23B C1B C2B C3B 2.3(4)
C16B C2B C3B C4B -128.2(2)
C1B C2B C3B C4B 47.4(3)
C16B C2B C3B C15B -6.7(3)
C1B C2B C3B C15B 168.8(2)
C2B C3B C4B C5B -98.7(3)
C15B C3B C4B C5B 141.0(3)
C2B C3B C4B C9B 76.3(3)
C15B C3B C4B C9B -44.1(3)
C9B C4B C5B C6B -3.3(5)
C3B C4B C5B C6B 171.5(3)
C4B C5B C6B C7B 0.4(5)
C5B C6B C7B C8B 2.7(6)
C6B C7B C8B C9B -2.7(5)
C7B C8B C9B O1B 179.0(3)
C7B C8B C9B C4B -0.3(5)
C10B O1B C9B C8B -133.9(3)
C10B O1B C9B C4B 45.5(3)
C5B C4B C9B C8B 3.3(4)
C3B C4B C9B C8B -172.0(2)
C5B C4B C9B O1B -176.1(2)
C3B C4B C9B O1B 8.7(4)
C9B O1B C10B C11C 155.7(4)
C9B O1B C10B C15B -62.2(3)
C9B O1B C10B C11B 179.2(3)
O1B C10B C11B C12B 170.4(5)
C11C C10B C11B C12B -43.1(5)
C15B C10B C11B C12B 52.3(6)
C10B C11B C12B C13B -63.6(9)
O1B C10B C11C C12C 89.8(6)
C15B C10B C11C C12C -52.6(7)
C11B C10B C11C C12C 47.7(6)
C10B C11C C12C C13B 64.4(9)
C11B C12B C13B C14B 20.3(10)
C11B C12B C13B C12C -52.4(11)
C11C C12C C13B C14B -66.1(7)
C11C C12C C13B C12B 50.1(12)
C16B O2B C14B C13B 171.14(18)
C16B O2B C14B C15B 46.7(3)
C12B C13B C14B O2B -87.8(5)
C12C C13B C14B O2B -64.2(4)
C12B C13B C14B C15B 36.5(6)
C12C C13B C14B C15B 60.1(4)
O2B C14B C15B C10B 71.9(3)
C13B C14B C15B C10B -48.1(3)
O2B C14B C15B C3B -56.7(3)
C13B C14B C15B C3B -176.7(2)
O1B C10B C15B C14B -104.6(3)
C11C C10B C15B C14B 42.7(4)
C11B C10B C15B C14B 3.3(4)
O1B C10B C15B C3B 24.5(3)
C11C C10B C15B C3B 171.8(4)
C11B C10B C15B C3B 132.3(3)
C2B C3B C15B C14B 34.1(3)
C4B C3B C15B C14B 154.5(2)
C2B C3B C15B C10B -95.2(2)
C4B C3B C15B C10B 25.2(3)
C14B O2B C16B C2B -18.7(3)
C14B O2B C16B N2B 162.71(19)
C1B C2B C16B O2B -178.2(2)
C3B C2B C16B O2B -1.5(4)
C1B C2B C16B N2B 0.5(2)
C3B C2B C16B N2B 177.20(18)
N1B N2B C16B O2B 178.31(19)
C17B N2B C16B O2B 4.5(3)
N1B N2B C16B C2B -0.5(2)
C17B N2B C16B C2B -174.3(2)
C16B N2B C17B C18B -16.1(4)
N1B N2B C17B C18B 170.7(2)
C16B N2B C17B C22B 164.0(2)
N1B N2B C17B C22B -9.3(3)
C22B C17B C18B C19B -1.7(4)
N2B C17B C18B C19B 178.3(2)
C17B C18B C19B C20B 1.1(5)
C18B C19B C20B C21B 0.5(5)
C19B C20B C21B C22B -1.3(4)
C20B C21B C22B C17B 0.7(4)
C18B C17B C22B C21B 0.9(4)
N2B C17B C22B C21B -179.2(2)
C1A N1A N2A C16A -0.8(2)
C1A N1A N2A C17A -179.2(2)
N2A N1A C1A C2A 0.9(3)
N2A N1A C1A C23A -179.5(2)
N1A C1A C2A C16A -0.6(3)
C23A C1A C2A C16A 179.8(3)
N1A C1A C2A C3A 176.9(2)
C23A C1A C2A C3A -2.7(4)
C16A C2A C3A C4A 132.9(2)
C1A C2A C3A C4A -44.2(3)
C16A C2A C3A C15A 11.4(3)
C1A C2A C3A C15A -165.7(2)
C2A C3A C4A C9A -75.7(2)
C15A C3A C4A C9A 43.9(3)
C2A C3A C4A C5A 101.4(3)
C15A C3A C4A C5A -139.0(2)
C9A C4A C5A C6A 2.3(4)
C3A C4A C5A C6A -174.8(2)
C4A C5A C6A C7A -1.0(5)
C5A C6A C7A C8A -0.9(5)
C6A C7A C8A C9A 1.4(5)
C10A O1A C9A C8A 132.4(2)
C10A O1A C9A C4A -48.3(3)
C7A C8A C9A O1A 179.4(3)
C7A C8A C9A C4A 0.0(4)
C5A C4A C9A O1A 178.8(2)
C3A C4A C9A O1A -3.9(3)
C5A C4A C9A C8A -1.8(4)
C3A C4A C9A C8A 175.5(2)
C9A O1A C10A C11A -179.09(19)
C9A O1A C10A C15A 56.6(2)
O1A C10A C11A C12A -171.6(2)
C15A C10A C11A C12A -47.2(3)
C10A C11A C12A C13A 57.8(4)
C11A C12A C13A C14A -13.3(4)
C16A O2A C14A C13A -168.59(19)
C16A O2A C14A C15A -45.3(3)
C12A C13A C14A O2A 82.6(3)
C12A C13A C14A C15A -40.5(4)
O2A C14A C15A C10A -69.3(3)
C13A C14A C15A C10A 50.0(3)
O2A C14A C15A C3A 59.6(3)
C13A C14A C15A C3A 178.8(2)
O1A C10A C15A C14A 114.3(2)
C11A C10A C15A C14A -5.7(3)
O1A C10A C15A C3A -14.8(3)
C11A C10A C15A C3A -134.8(2)
C4A C3A C15A C14A -161.57(19)
C2A C3A C15A C14A -39.7(2)
C4A C3A C15A C10A -32.0(2)
C2A C3A C15A C10A 89.9(2)
C14A O2A C16A C2A 16.4(3)
C14A O2A C16A N2A -165.43(19)
C1A C2A C16A O2A 178.4(2)
C3A C2A C16A O2A 0.6(4)
C1A C2A C16A N2A 0.1(2)
C3A C2A C16A N2A -177.80(18)
N1A N2A C16A O2A -178.00(18)
C17A N2A C16A O2A 0.1(3)
N1A N2A C16A C2A 0.5(2)
C17A N2A C16A C2A 178.6(2)
C16A N2A C17A C18A 17.7(4)
N1A N2A C17A C18A -164.3(2)
C16A N2A C17A C22A -163.4(2)
N1A N2A C17A C22A 14.6(3)
C22A C17A C18A C19A -0.2(4)
N2A C17A C18A C19A 178.8(2)
C17A C18A C19A C20A 0.4(4)
C18A C19A C20A C21A -0.7(5)
C19A C20A C21A C22A 0.7(5)
C20A C21A C22A C17A -0.5(4)
C18A C17A C22A C21A 0.2(4)
N2A C17A C22A C21A -178.8(2)
